data_4079719
loop_
_publ_author_name
'Januszewski, Estera'
'Bolte, Michael'
'Lerner, Hans-Wolfram'
'Wagner, Matthias'

_publ_section_title
;
 Influence of the Bridging Elements on the Optical Properties of Linked
 9,10-Dihydro-9,10-diboraanthracenes
;
_journal_issue 23
_journal_name_full Organometallics
_journal_page_first 8420
_journal_paper_doi 10.1021/om300990z
_journal_volume 31
_journal_year 2012
_chemical_formula_moiety 'C28 H24 Br2'
_chemical_formula_sum 'C28 H24 Br2'
_chemical_formula_weight 520.29
_chemical_name_systematic ?
_space_group_IT_number 15
_symmetry_cell_setting monoclinic
_symmetry_space_group_name_Hall '-C 2yc'
_symmetry_space_group_name_H-M 'C 1 2/c 1'
_atom_sites_solution_hydrogens geom
_atom_sites_solution_primary direct
_atom_sites_solution_secondary difmap
_audit_creation_method SHELXL-97
_cell_angle_alpha 90.00
_cell_angle_beta 104.727(4)
_cell_angle_gamma 90.00
_cell_formula_units_Z 8
_cell_length_a 21.0472(10)
_cell_length_b 9.0583(3)
_cell_length_c 24.9332(11)
_cell_measurement_reflns_used 37109
_cell_measurement_temperature 173(2)
_cell_measurement_theta_max 26.4
_cell_measurement_theta_min 2.3
_cell_volume 4597.4(3)
_computing_cell_refinement 'X-Area (Stoe & Cie, 2001)'
_computing_data_collection 'X-Area (Stoe & Cie, 2001)'
_computing_data_reduction 'X-Area (Stoe & Cie, 2001)'
_computing_molecular_graphics 'XP in SHELXTL-Plus (Sheldrick, 1991)'
_computing_publication_material SHELXL97
_computing_structure_refinement 'SHELXL97 (Sheldrick, 2008) '
_computing_structure_solution 'SHELXS97 (Sheldrick, 2008) '
_diffrn_ambient_temperature 173(2)
_diffrn_measured_fraction_theta_full 0.997
_diffrn_measured_fraction_theta_max 0.996
_diffrn_measurement_device_type 'STOE IPDS II two-circle-diffractometer'
_diffrn_measurement_method \w
_diffrn_radiation_monochromator 'Genix 3D multilayer optics'
_diffrn_radiation_source 'Genix 3D I\mS microfocus X-ray source'
_diffrn_radiation_type MoK\a
_diffrn_radiation_wavelength 0.71073
_diffrn_reflns_av_R_equivalents 0.0633
_diffrn_reflns_av_sigmaI/netI 0.0273
_diffrn_reflns_limit_h_max 25
_diffrn_reflns_limit_h_min -25
_diffrn_reflns_limit_k_max 11
_diffrn_reflns_limit_k_min -11
_diffrn_reflns_limit_l_max 30
_diffrn_reflns_limit_l_min -30
_diffrn_reflns_number 37568
_diffrn_reflns_theta_full 25.00
_diffrn_reflns_theta_max 25.95
_diffrn_reflns_theta_min 2.27
_diffrn_standards_number 0
_exptl_absorpt_coefficient_mu 3.539
_exptl_absorpt_correction_T_max 0.5528
_exptl_absorpt_correction_T_min 0.3880
_exptl_absorpt_correction_type multi-scan
_exptl_absorpt_process_details 'X-Area (Stoe & Cie, 2001)'
_exptl_crystal_colour colourless
_exptl_crystal_density_diffrn 1.503
_exptl_crystal_density_method 'not measured'
_exptl_crystal_description plate
_exptl_crystal_F_000 2096
_exptl_crystal_size_max 0.33
_exptl_crystal_size_mid 0.29
_exptl_crystal_size_min 0.19
_refine_diff_density_max 0.485
_refine_diff_density_min -0.542
_refine_diff_density_rms 0.056
_refine_ls_extinction_method none
_refine_ls_goodness_of_fit_ref 1.057
_refine_ls_hydrogen_treatment constr
_refine_ls_matrix_type full
_refine_ls_number_parameters 275
_refine_ls_number_reflns 4476
_refine_ls_number_restraints 0
_refine_ls_restrained_S_all 1.057
_refine_ls_R_factor_all 0.0367
_refine_ls_R_factor_gt 0.0304
_refine_ls_shift/su_max 0.001
_refine_ls_shift/su_mean 0.000
_refine_ls_structure_factor_coef Fsqd
_refine_ls_weighting_details 'calc w=1/[\s^2^(Fo^2^)+(0.0291P)^2^+7.3127P] where P=(Fo^2^+2Fc^2^)/3'
_refine_ls_weighting_scheme calc
_refine_ls_wR_factor_gt 0.0687
_refine_ls_wR_factor_ref 0.0710
_reflns_number_gt 4010
_reflns_number_total 4476
_reflns_threshold_expression I>2\s(I)
_cod_data_source_file om300990z_si_001.cif
_cod_data_source_block wa1378
_cod_depositor_comments
;
The following automatic conversions were performed:

'_symmetry_cell_setting' value 'Monoclinic' changed to 'monoclinic'
according to /home/saulius/struct/CIF-dictionaries/cif_core.dic
dictionary named 'cif_core.dic' version 2.4.2 from 2011-04-26.

Automatic conversion script
Id: cif_fix_values 1891 2012-01-12 08:04:46Z andrius 
;
_cod_original_sg_symbol_H-M C2/c
_cod_database_code 4079719

loop_
_symmetry_equiv_pos_as_xyz
'x, y, z'
'-x, y, -z+1/2'
'x+1/2, y+1/2, z'
'-x+1/2, y+1/2, -z+1/2'
'-x, -y, -z'
'x, -y, z-1/2'
'-x+1/2, -y+1/2, -z'
'x+1/2, -y+1/2, z-1/2'

loop_
_atom_site_label
_atom_site_type_symbol
_atom_site_fract_x
_atom_site_fract_y
_atom_site_fract_z
_atom_site_U_iso_or_equiv
_atom_site_adp_type
_atom_site_occupancy
_atom_site_symmetry_multiplicity
_atom_site_calc_flag
_atom_site_refinement_flags
Br1 Br 0.562143(14) 1.24560(3) 0.964961(11) 0.04151(9) Uani 1 1 d .
Br2 Br 0.112047(13) -0.28778(3) 0.466534(11) 0.03766(8) Uani 1 1 d .
C1 C 0.51839(13) 1.1049(3) 0.91171(10) 0.0312(5) Uani 1 1 d .
C2 C 0.54669(13) 1.0596(3) 0.87032(11) 0.0350(6) Uani 1 1 d .
H2 H 0.5874 1.1001 0.8675 0.042 Uiso 1 1 calc R
C3 C 0.51467(13) 0.9536(3) 0.83274(10) 0.0343(5) Uani 1 1 d .
H3 H 0.5343 0.9209 0.8045 0.041 Uiso 1 1 calc R
C4 C 0.45483(12) 0.8944(2) 0.83553(10) 0.0285(5) Uani 1 1 d .
C5 C 0.42766(14) 0.9437(3) 0.87746(12) 0.0409(6) Uani 1 1 d .
H5 H 0.3865 0.9051 0.8800 0.049 Uiso 1 1 calc R
C6 C 0.45918(15) 1.0480(3) 0.91579(12) 0.0418(6) Uani 1 1 d .
H6 H 0.4401 1.0798 0.9445 0.050 Uiso 1 1 calc R
C11 C 0.42061(12) 0.7794(2) 0.79528(10) 0.0268(5) Uani 1 1 d .
C12 C 0.37134(12) 0.8217(2) 0.74848(10) 0.0263(5) Uani 1 1 d .
C13 C 0.33705(12) 0.7134(2) 0.71228(9) 0.0264(5) Uani 1 1 d .
C14 C 0.35351(12) 0.5642(2) 0.72301(9) 0.0256(5) Uani 1 1 d .
C15 C 0.40420(12) 0.5227(2) 0.76887(10) 0.0274(5) Uani 1 1 d .
C16 C 0.43776(12) 0.6308(2) 0.80555(10) 0.0277(5) Uani 1 1 d .
C17 C 0.35540(13) 0.9831(2) 0.73776(11) 0.0350(6) Uani 1 1 d .
H17A H 0.3193 1.0106 0.7541 0.052 Uiso 1 1 calc R
H17B H 0.3423 1.0010 0.6977 0.052 Uiso 1 1 calc R
H17C H 0.3943 1.0426 0.7546 0.052 Uiso 1 1 calc R
C18 C 0.28225(14) 0.7572(3) 0.66269(11) 0.0369(6) Uani 1 1 d .
H18A H 0.3011 0.7908 0.6327 0.055 Uiso 1 1 calc R
H18B H 0.2565 0.8372 0.6732 0.055 Uiso 1 1 calc R
H18C H 0.2537 0.6719 0.6501 0.055 Uiso 1 1 calc R
C19 C 0.42362(14) 0.3622(3) 0.77917(12) 0.0403(6) Uani 1 1 d .
H19A H 0.4716 0.3545 0.7912 0.060 Uiso 1 1 calc R
H19B H 0.4074 0.3058 0.7449 0.060 Uiso 1 1 calc R
H19C H 0.4044 0.3225 0.8081 0.060 Uiso 1 1 calc R
C20 C 0.49232(14) 0.5875(3) 0.85497(11) 0.0398(6) Uani 1 1 d .
H20A H 0.4830 0.4899 0.8681 0.060 Uiso 1 1 calc R
H20B H 0.4954 0.6601 0.8847 0.060 Uiso 1 1 calc R
H20C H 0.5340 0.5843 0.8443 0.060 Uiso 1 1 calc R
C21 C 0.31652(12) 0.4472(2) 0.68531(9) 0.0262(5) Uani 1 1 d .
C22 C 0.32405(13) 0.4281(3) 0.63185(10) 0.0314(5) Uani 1 1 d .
H22 H 0.3525 0.4918 0.6186 0.038 Uiso 1 1 calc R
C23 C 0.29055(12) 0.3174(3) 0.59782(10) 0.0305(5) Uani 1 1 d .
H23 H 0.2966 0.3061 0.5616 0.037 Uiso 1 1 calc R
C24 C 0.24796(11) 0.2221(2) 0.61578(9) 0.0252(5) Uani 1 1 d .
C25 C 0.24016(12) 0.2427(2) 0.66941(10) 0.0267(5) Uani 1 1 d .
H25 H 0.2112 0.1804 0.6827 0.032 Uiso 1 1 calc R
C26 C 0.27408(12) 0.3524(2) 0.70303(10) 0.0281(5) Uani 1 1 d .
H26 H 0.2683 0.3637 0.7394 0.034 Uiso 1 1 calc R
C31 C 0.21317(12) 0.0992(2) 0.57887(9) 0.0258(5) Uani 1 1 d .
C32 C 0.24349(12) 0.0354(3) 0.54136(10) 0.0304(5) Uani 1 1 d .
H32 H 0.2853 0.0699 0.5389 0.037 Uiso 1 1 calc R
C33 C 0.21310(13) -0.0787(3) 0.50735(10) 0.0309(5) Uani 1 1 d .
H33 H 0.2333 -0.1216 0.4811 0.037 Uiso 1 1 calc R
C34 C 0.15290(12) -0.1291(2) 0.51226(10) 0.0302(5) Uani 1 1 d .
C35 C 0.12228(13) -0.0671(3) 0.54950(10) 0.0338(5) Uani 1 1 d .
H35 H 0.0807 -0.1023 0.5523 0.041 Uiso 1 1 calc R
C36 C 0.15343(13) 0.0483(3) 0.58310(10) 0.0324(5) Uani 1 1 d .
H36 H 0.1330 0.0918 0.6091 0.039 Uiso 1 1 calc R

loop_
_atom_site_aniso_label
_atom_site_aniso_U_11
_atom_site_aniso_U_22
_atom_site_aniso_U_33
_atom_site_aniso_U_23
_atom_site_aniso_U_13
_atom_site_aniso_U_12
Br1 0.04492(17) 0.03823(15) 0.03982(15) -0.01406(11) 0.00790(12) -0.00990(11)
Br2 0.04035(16) 0.03424(14) 0.03463(14) -0.00749(10) 0.00260(11) -0.00752(10)
C1 0.0362(14) 0.0244(11) 0.0312(12) -0.0031(9) 0.0050(10) -0.0027(10)
C2 0.0320(14) 0.0384(13) 0.0353(13) -0.0058(10) 0.0099(11) -0.0100(10)
C3 0.0359(14) 0.0383(13) 0.0314(13) -0.0082(10) 0.0133(11) -0.0045(11)
C4 0.0322(13) 0.0235(11) 0.0299(12) -0.0007(9) 0.0080(10) -0.0019(9)
C5 0.0402(16) 0.0388(14) 0.0499(16) -0.0151(12) 0.0228(13) -0.0149(11)
C6 0.0470(16) 0.0410(14) 0.0443(15) -0.0161(12) 0.0239(13) -0.0093(12)
C11 0.0300(12) 0.0241(11) 0.0290(12) -0.0030(9) 0.0125(10) -0.0031(9)
C12 0.0300(12) 0.0218(10) 0.0301(11) 0.0025(9) 0.0130(10) 0.0010(9)
C13 0.0308(12) 0.0252(11) 0.0251(11) 0.0015(9) 0.0108(10) 0.0010(9)
C14 0.0274(12) 0.0235(11) 0.0272(11) -0.0021(9) 0.0093(9) -0.0013(9)
C15 0.0300(12) 0.0212(10) 0.0306(12) 0.0002(9) 0.0068(10) 0.0010(9)
C16 0.0282(12) 0.0257(11) 0.0288(12) 0.0007(9) 0.0067(10) -0.0003(9)
C17 0.0421(15) 0.0224(11) 0.0420(14) 0.0035(10) 0.0138(12) 0.0018(10)
C18 0.0439(16) 0.0317(12) 0.0323(13) 0.0033(10) 0.0043(11) 0.0063(11)
C19 0.0442(16) 0.0232(12) 0.0462(15) -0.0021(10) -0.0016(12) 0.0051(10)
C20 0.0382(15) 0.0322(13) 0.0421(15) 0.0002(11) -0.0024(12) 0.0019(11)
C21 0.0284(12) 0.0225(10) 0.0267(11) -0.0013(9) 0.0054(9) 0.0025(9)
C22 0.0364(14) 0.0294(12) 0.0303(12) -0.0006(9) 0.0118(11) -0.0084(10)
C23 0.0362(13) 0.0311(12) 0.0255(11) -0.0018(9) 0.0103(10) -0.0039(10)
C24 0.0269(12) 0.0213(10) 0.0268(11) -0.0002(8) 0.0056(9) 0.0017(8)
C25 0.0274(12) 0.0257(11) 0.0277(11) 0.0031(9) 0.0082(10) -0.0001(9)
C26 0.0331(13) 0.0273(11) 0.0249(11) -0.0009(9) 0.0095(10) 0.0018(9)
C31 0.0305(12) 0.0221(10) 0.0246(11) 0.0071(8) 0.0066(9) 0.0060(9)
C32 0.0334(13) 0.0282(11) 0.0301(12) 0.0004(9) 0.0089(10) -0.0042(10)
C33 0.0359(14) 0.0293(12) 0.0285(12) -0.0019(9) 0.0101(10) 0.0001(10)
C34 0.0346(13) 0.0247(11) 0.0271(11) -0.0003(9) 0.0000(10) -0.0024(9)
C35 0.0314(14) 0.0344(13) 0.0356(13) -0.0012(10) 0.0086(11) -0.0031(10)
C36 0.0344(14) 0.0296(12) 0.0317(12) -0.0042(10) 0.0057(10) 0.0002(10)

loop_
_atom_type_symbol
_atom_type_description
_atom_type_scat_dispersion_real
_atom_type_scat_dispersion_imag
_atom_type_scat_source
C C 0.0033 0.0016 'International Tables Vol C Tables 4.2.6.8 and 6.1.1.4'
H H 0.0000 0.0000 'International Tables Vol C Tables 4.2.6.8 and 6.1.1.4'
Br Br -0.2901 2.4595 'International Tables Vol C Tables 4.2.6.8 and 6.1.1.4'

loop_
_geom_angle_atom_site_label_1
_geom_angle_atom_site_label_2
_geom_angle_atom_site_label_3
_geom_angle
C6 C1 C2 121.0(2)
C6 C1 Br1 119.11(19)
C2 C1 Br1 119.84(19)
C1 C2 C3 118.8(2)
C1 C2 H2 120.6
C3 C2 H2 120.6
C4 C3 C2 121.6(2)
C4 C3 H3 119.2
C2 C3 H3 119.2
C5 C4 C3 117.9(2)
C5 C4 C11 120.6(2)
C3 C4 C11 121.5(2)
C4 C5 C6 121.5(2)
C4 C5 H5 119.3
C6 C5 H5 119.3
C1 C6 C5 119.2(2)
C1 C6 H6 120.4
C5 C6 H6 120.4
C16 C11 C12 121.1(2)
C16 C11 C4 119.3(2)
C12 C11 C4 119.6(2)
C13 C12 C11 119.7(2)
C13 C12 C17 120.6(2)
C11 C12 C17 119.8(2)
C12 C13 C14 119.3(2)
C12 C13 C18 120.2(2)
C14 C13 C18 120.5(2)
C15 C14 C13 120.8(2)
C15 C14 C21 119.28(19)
C13 C14 C21 119.9(2)
C16 C15 C14 119.9(2)
C16 C15 C19 119.4(2)
C14 C15 C19 120.8(2)
C11 C16 C15 119.2(2)
C11 C16 C20 120.5(2)
C15 C16 C20 120.3(2)
C12 C17 H17A 109.5
C12 C17 H17B 109.5
H17A C17 H17B 109.5
C12 C17 H17C 109.5
H17A C17 H17C 109.5
H17B C17 H17C 109.5
C13 C18 H18A 109.5
C13 C18 H18B 109.5
H18A C18 H18B 109.5
C13 C18 H18C 109.5
H18A C18 H18C 109.5
H18B C18 H18C 109.5
C15 C19 H19A 109.5
C15 C19 H19B 109.5
H19A C19 H19B 109.5
C15 C19 H19C 109.5
H19A C19 H19C 109.5
H19B C19 H19C 109.5
C16 C20 H20A 109.5
C16 C20 H20B 109.5
H20A C20 H20B 109.5
C16 C20 H20C 109.5
H20A C20 H20C 109.5
H20B C20 H20C 109.5
C26 C21 C22 117.8(2)
C26 C21 C14 120.8(2)
C22 C21 C14 121.4(2)
C23 C22 C21 120.8(2)
C23 C22 H22 119.6
C21 C22 H22 119.6
C22 C23 C24 121.3(2)
C22 C23 H23 119.4
C24 C23 H23 119.4
C23 C24 C25 117.6(2)
C23 C24 C31 120.8(2)
C25 C24 C31 121.6(2)
C26 C25 C24 120.6(2)
C26 C25 H25 119.7
C24 C25 H25 119.7
C25 C26 C21 121.9(2)
C25 C26 H26 119.1
C21 C26 H26 119.1
C36 C31 C32 120.1(2)
C36 C31 C24 121.0(2)
C32 C31 C24 118.9(2)
C33 C32 C31 120.3(2)
C33 C32 H32 119.9
C31 C32 H32 119.9
C34 C33 C32 118.9(2)
C34 C33 H33 120.6
C32 C33 H33 120.6
C35 C34 C33 121.5(2)
C35 C34 Br2 119.69(19)
C33 C34 Br2 118.84(18)
C34 C35 C36 118.8(2)
C34 C35 H35 120.6
C36 C35 H35 120.6
C31 C36 C35 120.5(2)
C31 C36 H36 119.8
C35 C36 H36 119.8

loop_
_geom_bond_atom_site_label_1
_geom_bond_atom_site_label_2
_geom_bond_distance
Br1 C1 1.901(2)
Br2 C34 1.899(2)
C1 C6 1.376(4)
C1 C2 1.379(4)
C2 C3 1.390(3)
C2 H2 0.9500
C3 C4 1.387(3)
C3 H3 0.9500
C4 C5 1.387(3)
C4 C11 1.498(3)
C5 C6 1.387(4)
C5 H5 0.9500
C6 H6 0.9500
C11 C16 1.400(3)
C11 C12 1.403(3)
C12 C13 1.402(3)
C12 C17 1.509(3)
C13 C14 1.405(3)
C13 C18 1.514(3)
C14 C15 1.402(3)
C14 C21 1.497(3)
C15 C16 1.402(3)
C15 C19 1.515(3)
C16 C20 1.507(3)
C17 H17A 0.9800
C17 H17B 0.9800
C17 H17C 0.9800
C18 H18A 0.9800
C18 H18B 0.9800
C18 H18C 0.9800
C19 H19A 0.9800
C19 H19B 0.9800
C19 H19C 0.9800
C20 H20A 0.9800
C20 H20B 0.9800
C20 H20C 0.9800
C21 C26 1.389(3)
C21 C22 1.392(3)
C22 C23 1.385(3)
C22 H22 0.9500
C23 C24 1.398(3)
C23 H23 0.9500
C24 C25 1.400(3)
C24 C31 1.510(3)
C25 C26 1.377(3)
C25 H25 0.9500
C26 H26 0.9500
C31 C36 1.368(3)
C31 C32 1.386(3)
C32 C33 1.386(3)
C32 H32 0.9500
C33 C34 1.381(4)
C33 H33 0.9500
C34 C35 1.377(4)
C35 C36 1.395(3)
C35 H35 0.9500
C36 H36 0.9500

loop_
_geom_torsion_atom_site_label_1
_geom_torsion_atom_site_label_2
_geom_torsion_atom_site_label_3
_geom_torsion_atom_site_label_4
_geom_torsion
C6 C1 C2 C3 -0.6(4)
Br1 C1 C2 C3 178.3(2)
C1 C2 C3 C4 0.9(4)
C2 C3 C4 C5 -0.4(4)
C2 C3 C4 C11 -179.5(2)
C3 C4 C5 C6 -0.4(4)
C11 C4 C5 C6 178.7(3)
C2 C1 C6 C5 -0.1(4)
Br1 C1 C6 C5 -179.0(2)
C4 C5 C6 C1 0.7(5)
C5 C4 C11 C16 -94.5(3)
C3 C4 C11 C16 84.6(3)
C5 C4 C11 C12 84.5(3)
C3 C4 C11 C12 -96.4(3)
C16 C11 C12 C13 2.2(3)
C4 C11 C12 C13 -176.8(2)
C16 C11 C12 C17 -178.2(2)
C4 C11 C12 C17 2.7(3)
C11 C12 C13 C14 -1.1(3)
C17 C12 C13 C14 179.3(2)
C11 C12 C13 C18 178.0(2)
C17 C12 C13 C18 -1.6(3)
C12 C13 C14 C15 -0.9(4)
C18 C13 C14 C15 -180.0(2)
C12 C13 C14 C21 178.9(2)
C18 C13 C14 C21 -0.2(3)
C13 C14 C15 C16 1.9(4)
C21 C14 C15 C16 -177.9(2)
C13 C14 C15 C19 -177.6(2)
C21 C14 C15 C19 2.6(4)
C12 C11 C16 C15 -1.2(4)
C4 C11 C16 C15 177.9(2)
C12 C11 C16 C20 178.0(2)
C4 C11 C16 C20 -3.0(3)
C14 C15 C16 C11 -0.9(4)
C19 C15 C16 C11 178.7(2)
C14 C15 C16 C20 180.0(2)
C19 C15 C16 C20 -0.4(4)
C15 C14 C21 C26 69.9(3)
C13 C14 C21 C26 -109.9(3)
C15 C14 C21 C22 -109.2(3)
C13 C14 C21 C22 71.0(3)
C26 C21 C22 C23 -0.5(4)
C14 C21 C22 C23 178.6(2)
C21 C22 C23 C24 0.4(4)
C22 C23 C24 C25 0.2(4)
C22 C23 C24 C31 -178.3(2)
C23 C24 C25 C26 -0.7(3)
C31 C24 C25 C26 177.8(2)
C24 C25 C26 C21 0.6(4)
C22 C21 C26 C25 0.0(4)
C14 C21 C26 C25 -179.1(2)
C23 C24 C31 C36 -151.3(2)
C25 C24 C31 C36 30.2(3)
C23 C24 C31 C32 30.4(3)
C25 C24 C31 C32 -148.0(2)
C36 C31 C32 C33 1.0(3)
C24 C31 C32 C33 179.3(2)
C31 C32 C33 C34 -1.2(3)
C32 C33 C34 C35 0.9(4)
C32 C33 C34 Br2 -178.91(18)
C33 C34 C35 C36 -0.5(4)
Br2 C34 C35 C36 179.34(18)
C32 C31 C36 C35 -0.6(4)
C24 C31 C36 C35 -178.8(2)
C34 C35 C36 C31 0.3(4)

loop_
_cod_related_entry_id
_cod_related_entry_database
_cod_related_entry_code
1 ChemSpider 30659861
